data_7133459
loop_
_publ_author_name
'Kawaji, Kanade'
'Tsujiwaki, Mina'
'Kiso, Ayaka'
'Kitajo, Yukina'
'Kitamura, Manami'
'Nishimura, Minako'
'Horikawa, Junya'
'Ikushuma, Haruto'
'Takemoto, Shin'
'Matsuzaka, Hiroyuki'

_publ_section_title
;
 Bimetallic Ru-Ir/Rh complexes for catalytic allyl alcohol reduction to
 propylene.
;
_journal_issue 70
_journal_name_full 'Chemical communications (Cambridge, England)'
_journal_page_first 9424
_journal_page_last 9427
_journal_paper_doi 10.1039/d4cc01711k
_journal_volume 60
_journal_year 2024
_chemical_formula_moiety 'C46.643 H36 Ir N4 P2 Ru, C H2 Cl2, 2(C F3 O3 S), 0.357(C)'
_chemical_formula_sum 'C50 H43 Cl2 F6 Ir N4 O6 P2 Ru S2'
_chemical_formula_weight 1400.11
_space_group_crystal_system triclinic
_space_group_IT_number 2
_space_group_name_Hall '-P 1'
_space_group_name_H-M_alt 'P -1'
_atom_sites_solution_hydrogens geom
_atom_sites_solution_primary dual
_audit_creation_date 2024-07-16
_audit_creation_method
;
Olex2 1.5
(compiled 2024.02.16 svn.r378c4104 for OlexSys, GUI svn.r6928)
;
_audit_update_record
;
2024-07-16 deposited with the CCDC.	2024-07-25 downloaded from the CCDC.
;
_cell_angle_alpha 79.524(6)
_cell_angle_beta 69.725(5)
_cell_angle_gamma 87.357(6)
_cell_formula_units_Z 2
_cell_length_a 13.0649(4)
_cell_length_b 14.1192(5)
_cell_length_c 15.0990(6)
_cell_measurement_reflns_used 20808
_cell_measurement_temperature 173(2)
_cell_measurement_theta_max 27.44
_cell_measurement_theta_min 3.03
_cell_volume 2568.70(19)
_computing_molecular_graphics 'Olex2 1.5 (Dolomanov et al., 2009)'
_computing_publication_material 'Olex2 1.5 (Dolomanov et al., 2009)'
_computing_structure_refinement 'SHELXL 2019/3 (Sheldrick, 2015)'
_computing_structure_solution 'SHELXT  (Sheldrick, 2015)'
_diffrn_ambient_temperature 173.15
_diffrn_measured_fraction_theta_full 0.996
_diffrn_measured_fraction_theta_max 0.992
_diffrn_measurement_device_type 'RIGAKU RAXIS RAPID'
_diffrn_radiation_type MoK\a
_diffrn_radiation_wavelength 0.71075
_diffrn_reflns_av_R_equivalents 0.0327
_diffrn_reflns_av_unetI/netI 0.0463
_diffrn_reflns_Laue_measured_fraction_full 0.996
_diffrn_reflns_Laue_measured_fraction_max 0.992
_diffrn_reflns_limit_h_max 15
_diffrn_reflns_limit_h_min -16
_diffrn_reflns_limit_k_max 18
_diffrn_reflns_limit_k_min -17
_diffrn_reflns_limit_l_max 19
_diffrn_reflns_limit_l_min -19
_diffrn_reflns_number 24941
_diffrn_reflns_point_group_measured_fraction_full 0.996
_diffrn_reflns_point_group_measured_fraction_max 0.992
_diffrn_reflns_theta_full 25.242
_diffrn_reflns_theta_max 27.441
_diffrn_reflns_theta_min 3.029
_exptl_absorpt_coefficient_mu 3.205
_exptl_absorpt_correction_T_max 0.938
_exptl_absorpt_correction_T_min 0.521
_exptl_absorpt_correction_type multi-scan
_exptl_absorpt_process_details 'ABSCOR (Rigaku, 1995)'
_exptl_crystal_colour red
_exptl_crystal_colour_primary red
_exptl_crystal_density_diffrn 1.810
_exptl_crystal_description plate
_exptl_crystal_F_000 1380
_exptl_crystal_size_max 0.3
_exptl_crystal_size_mid 0.1
_exptl_crystal_size_min 0.02
_refine_diff_density_max 1.470
_refine_diff_density_min -0.715
_refine_diff_density_rms 0.117
_refine_ls_extinction_method none
_refine_ls_goodness_of_fit_ref 1.044
_refine_ls_hydrogen_treatment constr
_refine_ls_matrix_type full
_refine_ls_number_parameters 670
_refine_ls_number_reflns 11646
_refine_ls_number_restraints 0
_refine_ls_restrained_S_all 1.044
_refine_ls_R_factor_all 0.0460
_refine_ls_R_factor_gt 0.0320
_refine_ls_shift/su_max 0.001
_refine_ls_shift/su_mean 0.000
_refine_ls_structure_factor_coef Fsqd
_refine_ls_weighting_details 'w=1/[\s^2^(Fo^2^)+(0.0300P)^2^+2.3357P] where P=(Fo^2^+2Fc^2^)/3'
_refine_ls_weighting_scheme calc
_refine_ls_wR_factor_gt 0.0651
_refine_ls_wR_factor_ref 0.0689
_reflns_Friedel_coverage 0.000
_reflns_number_gt 9723
_reflns_number_total 11646
_reflns_threshold_expression 'I > 2\s(I)'
_cod_data_source_file d4cc01711k2.cif
_cod_data_source_block shelxl
_cod_depositor_comments 'Adding full bibliography for 7133459--7133461.cif.'
_cod_original_cell_volume 2568.70(18)
_cod_database_code 7133459
_shelx_shelxl_version_number 2019/3
_shelx_space_group_comment
;
The symmetry employed for this shelxl refinement is uniquely defined
by the following loop, which should always be used as a source of
symmetry information in preference to the above space-group names.
They are only intended as comments.
;
_shelx_estimated_absorpt_t_max 0.939
_shelx_estimated_absorpt_t_min 0.446
_olex2_refinement_description
;
1. Fixed Uiso
 At 1.2 times of:
  All C(H) groups, All C(H,H) groups
2. Restrained distances
 Ir1-C3 \\sim Ir1-C3A
 with sigma of 0.02
 C1-C3 \\sim C1-C3A
 with sigma of 0.02
 C2-C3 \\sim C2-C3A
 with sigma of 0.02
3. Uiso/Uaniso restraints and constraints
Uanis(C3) = Uanis(C3A)
4. Others
 Fixed Sof: C3(0.64266) C3A(0.35734)
5.a Secondary CH2 refined with riding coordinates:
 C51(H51A,H51B)
5.b Aromatic/amide H refined with riding coordinates:
 C6(H6), C7(H7), C8(H8), C9(H9), C10(H10), C12(H12), C13(H13), C14(H14),
 C15(H15), C16(H16), C18(H18), C19(H19), C20(H20), C21(H21), C22(H22), C24(H24),
  C25(H25), C26(H26), C27(H27), C28(H28), C29(H29), C30(H30), C31(H31),
 C32(H32), C34(H34), C35(H35), C36(H36), C37(H37), C39(H39), C40(H40), C41(H41),
  C42(H42), C44(H44), C45(H45), C46(H46), C47(H47)
;
_olex2_submission_special_instructions 'No special instructions were received'

loop_
_space_group_symop_operation_xyz
'x, y, z'
'-x, -y, -z'

loop_
_atom_site_label
_atom_site_type_symbol
_atom_site_fract_x
_atom_site_fract_y
_atom_site_fract_z
_atom_site_U_iso_or_equiv
_atom_site_adp_type
_atom_site_occupancy
_atom_site_site_symmetry_order
_atom_site_calc_flag
_atom_site_refinement_flags_posn
_atom_site_refinement_flags_adp
_atom_site_refinement_flags_occupancy
_atom_site_disorder_assembly
_atom_site_disorder_group
Ir1 Ir 0.22852(2) 0.40388(2) 0.58330(2) 0.01687(4) Uani 1 1 d . . . A 1
Ru1 Ru 0.18238(2) 0.23350(2) 0.71615(2) 0.01324(6) Uani 1 1 d . . . . .
Cl1 Cl 0.52380(13) 0.67114(11) 0.95088(11) 0.0618(4) Uani 1 1 d . . . . .
Cl2 Cl 0.61932(13) 0.70268(10) 0.74240(11) 0.0583(4) Uani 1 1 d . . . . .
S1 S 0.16164(9) 0.76722(8) 0.83823(8) 0.0350(2) Uani 1 1 d . . . . .
S2 S 0.69427(9) -0.02433(7) 0.78733(7) 0.0273(2) Uani 1 1 d . . . . .
P1 P 0.34964(7) 0.31702(6) 0.63469(6) 0.01624(18) Uani 1 1 d . . . . .
P2 P 0.06366(7) 0.33596(6) 0.66023(7) 0.01750(18) Uani 1 1 d . . . . .
F1 F 0.1627(3) 0.6576(2) 0.7155(2) 0.0580(8) Uani 1 1 d . . . . .
F2 F 0.0671(3) 0.5998(2) 0.8608(3) 0.0692(10) Uani 1 1 d . . . . .
F3 F 0.0059(2) 0.7177(2) 0.7845(2) 0.0559(8) Uani 1 1 d . . . . .
F4 F 0.7355(2) 0.11393(18) 0.8679(2) 0.0423(7) Uani 1 1 d . . . . .
F5 F 0.6394(3) 0.15704(19) 0.7779(2) 0.0513(7) Uani 1 1 d . . . . .
F6 F 0.5676(2) 0.0712(2) 0.9175(2) 0.0458(7) Uani 1 1 d . . . . .
O1 O 0.2598(3) 0.7203(3) 0.8440(3) 0.0521(9) Uani 1 1 d . . . . .
O2 O 0.1791(3) 0.8488(2) 0.7616(3) 0.0516(9) Uani 1 1 d . . . . .
O3 O 0.0812(3) 0.7804(3) 0.9273(3) 0.0550(10) Uani 1 1 d . . . . .
O4 O 0.7986(2) 0.0010(2) 0.7148(2) 0.0379(7) Uani 1 1 d . . . . .
O5 O 0.6954(3) -0.0966(2) 0.8676(2) 0.0411(8) Uani 1 1 d . . . . .
O6 O 0.6068(2) -0.0361(2) 0.7519(2) 0.0370(7) Uani 1 1 d . . . . .
N1 N 0.1811(2) 0.14972(19) 0.6159(2) 0.0154(6) Uani 1 1 d . . . . .
N2 N 0.0523(2) 0.1347(2) 0.7975(2) 0.0163(6) Uani 1 1 d . . . . .
N3 N 0.1797(2) 0.2896(2) 0.8361(2) 0.0179(6) Uani 1 1 d . . . . .
N4 N 0.2661(2) 0.1273(2) 0.7813(2) 0.0168(6) Uani 1 1 d . . . . .
C1 C 0.1642(4) 0.5215(3) 0.5014(4) 0.0421(12) Uani 1 1 d . . . A 1
C2 C 0.3548(4) 0.5118(3) 0.4896(4) 0.0432(12) Uani 1 1 d . . . A 1
C5 C 0.4601(3) 0.2522(3) 0.5600(3) 0.0185(7) Uani 1 1 d . . . . .
C6 C 0.5045(3) 0.1702(3) 0.6002(3) 0.0243(8) Uani 1 1 d . . . . .
H6 H 0.477742 0.148964 0.667720 0.029 Uiso 1 1 calc R U . . .
C7 C 0.5862(3) 0.1202(3) 0.5433(3) 0.0321(9) Uani 1 1 d . . . . .
H7 H 0.615334 0.064937 0.571735 0.039 Uiso 1 1 calc R U . . .
C8 C 0.6265(4) 0.1500(3) 0.4446(3) 0.0371(10) Uani 1 1 d . . . . .
H8 H 0.682468 0.114999 0.405430 0.045 Uiso 1 1 calc R U . . .
C9 C 0.5840(3) 0.2315(3) 0.4035(3) 0.0346(10) Uani 1 1 d . . . . .
H9 H 0.612203 0.253038 0.336106 0.042 Uiso 1 1 calc R U . . .
C10 C 0.5003(3) 0.2818(3) 0.4609(3) 0.0267(8) Uani 1 1 d . . . . .
H10 H 0.470621 0.336511 0.432187 0.032 Uiso 1 1 calc R U . . .
C11 C 0.4111(3) 0.3730(2) 0.7046(3) 0.0195(7) Uani 1 1 d . . . . .
C12 C 0.5000(3) 0.3354(3) 0.7293(3) 0.0252(8) Uani 1 1 d . . . . .
H12 H 0.532565 0.278212 0.708058 0.030 Uiso 1 1 calc R U . . .
C13 C 0.5416(4) 0.3805(3) 0.7846(3) 0.0339(10) Uani 1 1 d . . . . .
H13 H 0.601650 0.353674 0.801774 0.041 Uiso 1 1 calc R U . . .
C14 C 0.4954(4) 0.4641(3) 0.8145(3) 0.0375(11) Uani 1 1 d . . . . .
H14 H 0.523890 0.495063 0.852033 0.045 Uiso 1 1 calc R U . . .
C15 C 0.4066(4) 0.5038(3) 0.7897(3) 0.0338(10) Uani 1 1 d . . . . .
H15 H 0.374675 0.561221 0.810609 0.041 Uiso 1 1 calc R U . . .
C16 C 0.3658(3) 0.4584(3) 0.7345(3) 0.0266(8) Uani 1 1 d . . . . .
H16 H 0.306326 0.485722 0.716717 0.032 Uiso 1 1 calc R U . . .
C17 C -0.0489(3) 0.3924(3) 0.7424(3) 0.0228(8) Uani 1 1 d . . . . .
C18 C -0.1167(4) 0.3407(4) 0.8289(4) 0.0497(14) Uani 1 1 d . . . . .
H18 H -0.101695 0.275123 0.847793 0.060 Uiso 1 1 calc R U . . .
C19 C -0.2056(4) 0.3830(4) 0.8880(4) 0.0514(14) Uani 1 1 d . . . . .
H19 H -0.250329 0.346603 0.947205 0.062 Uiso 1 1 calc R U . . .
C20 C -0.2294(3) 0.4763(3) 0.8621(4) 0.0385(11) Uani 1 1 d . . . . .
H20 H -0.291261 0.504833 0.902266 0.046 Uiso 1 1 calc R U . . .
C21 C -0.1635(4) 0.5289(3) 0.7773(4) 0.0490(13) Uani 1 1 d . . . . .
H21 H -0.179791 0.594188 0.758977 0.059 Uiso 1 1 calc R U . . .
C22 C -0.0731(4) 0.4877(3) 0.7179(4) 0.0363(10) Uani 1 1 d . . . . .
H22 H -0.027484 0.525404 0.659982 0.044 Uiso 1 1 calc R U . . .
C23 C -0.0032(3) 0.2897(2) 0.5882(3) 0.0211(8) Uani 1 1 d . . . . .
C24 C -0.1097(3) 0.2527(3) 0.6269(3) 0.0296(9) Uani 1 1 d . . . . .
H24 H -0.149678 0.250326 0.693189 0.036 Uiso 1 1 calc R U . . .
C25 C -0.1579(4) 0.2193(3) 0.5690(3) 0.0331(10) Uani 1 1 d . . . . .
H25 H -0.230713 0.194606 0.595705 0.040 Uiso 1 1 calc R U . . .
C26 C -0.0995(4) 0.2221(3) 0.4728(3) 0.0342(10) Uani 1 1 d . . . . .
H26 H -0.132668 0.199933 0.433205 0.041 Uiso 1 1 calc R U . . .
C27 C 0.0077(4) 0.2572(3) 0.4335(3) 0.0303(9) Uani 1 1 d . . . . .
H27 H 0.048386 0.257562 0.367719 0.036 Uiso 1 1 calc R U . . .
C28 C 0.0545(3) 0.2916(3) 0.4915(3) 0.0255(8) Uani 1 1 d . . . . .
H28 H 0.127090 0.316858 0.464513 0.031 Uiso 1 1 calc R U . . .
C29 C 0.2458(3) 0.1608(2) 0.5232(3) 0.0188(7) Uani 1 1 d . . . . .
H29 H 0.299219 0.211315 0.499050 0.023 Uiso 1 1 calc R U . . .
C30 C 0.2385(3) 0.1025(3) 0.4613(3) 0.0227(8) Uani 1 1 d . . . . .
H30 H 0.287384 0.111427 0.396922 0.027 Uiso 1 1 calc R U . . .
C31 C 0.1585(3) 0.0309(3) 0.4950(3) 0.0252(8) Uani 1 1 d . . . . .
H31 H 0.150173 -0.008893 0.453348 0.030 Uiso 1 1 calc R U . . .
C32 C 0.0910(3) 0.0180(3) 0.5897(3) 0.0226(8) Uani 1 1 d . . . . .
H32 H 0.035762 -0.030898 0.614060 0.027 Uiso 1 1 calc R U . . .
C33 C 0.1046(3) 0.0772(2) 0.6496(2) 0.0163(7) Uani 1 1 d . . . . .
C34 C -0.0039(3) 0.1284(3) 0.8920(3) 0.0197(7) Uani 1 1 d . . . . .
H34 H 0.005049 0.178088 0.923637 0.024 Uiso 1 1 calc R U . . .
C35 C -0.0737(3) 0.0525(3) 0.9439(3) 0.0235(8) Uani 1 1 d . . . . .
H35 H -0.114441 0.050805 1.009914 0.028 Uiso 1 1 calc R U . . .
C36 C -0.0837(3) -0.0214(3) 0.8986(3) 0.0266(8) Uani 1 1 d . . . . .
H36 H -0.129060 -0.075975 0.933847 0.032 Uiso 1 1 calc R U . . .
C37 C -0.0272(3) -0.0153(3) 0.8019(3) 0.0233(8) Uani 1 1 d . . . . .
H37 H -0.033974 -0.065263 0.769662 0.028 Uiso 1 1 calc R U . . .
C38 C 0.0393(3) 0.0642(2) 0.7521(3) 0.0168(7) Uani 1 1 d . . . . .
C39 C 0.1334(3) 0.3718(3) 0.8632(3) 0.0233(8) Uani 1 1 d . . . . .
H39 H 0.097421 0.410569 0.825029 0.028 Uiso 1 1 calc R U . . .
C40 C 0.1362(4) 0.4019(3) 0.9445(3) 0.0328(9) Uani 1 1 d . . . . .
H40 H 0.101859 0.459792 0.961931 0.039 Uiso 1 1 calc R U . . .
C41 C 0.1889(4) 0.3476(3) 0.9997(3) 0.0317(9) Uani 1 1 d . . . . .
H41 H 0.191144 0.367334 1.055940 0.038 Uiso 1 1 calc R U . . .
C42 C 0.2387(3) 0.2641(3) 0.9729(3) 0.0268(8) Uani 1 1 d . . . . .
H42 H 0.276621 0.226180 1.009934 0.032 Uiso 1 1 calc R U . . .
C43 C 0.2329(3) 0.2360(2) 0.8914(3) 0.0185(7) Uani 1 1 d . . . . .
C44 C 0.2998(3) 0.0428(2) 0.7526(3) 0.0203(7) Uani 1 1 d . . . . .
H44 H 0.289081 0.029776 0.696842 0.024 Uiso 1 1 calc R U . . .
C45 C 0.3493(3) -0.0256(3) 0.8010(3) 0.0239(8) Uani 1 1 d . . . . .
H45 H 0.370880 -0.085118 0.779637 0.029 Uiso 1 1 calc R U . . .
C46 C 0.3669(3) -0.0065(3) 0.8803(3) 0.0255(8) Uani 1 1 d . . . . .
H46 H 0.402659 -0.051929 0.913615 0.031 Uiso 1 1 calc R U . . .
C47 C 0.3321(3) 0.0798(3) 0.9116(3) 0.0247(8) Uani 1 1 d . . . . .
H47 H 0.343586 0.093855 0.966630 0.030 Uiso 1 1 calc R U . . .
C48 C 0.2798(3) 0.1458(3) 0.8612(2) 0.0183(7) Uani 1 1 d . . . . .
C49 C 0.0972(4) 0.6825(3) 0.7967(3) 0.0377(10) Uani 1 1 d . . . . .
C50 C 0.6571(3) 0.0850(3) 0.8405(3) 0.0304(9) Uani 1 1 d . . . . .
C51 C 0.5201(4) 0.7405(3) 0.8423(4) 0.0461(13) Uani 1 1 d . . . . .
H51A H 0.533319 0.809168 0.841417 0.055 Uiso 1 1 calc R U . . .
H51B H 0.446769 0.734264 0.838217 0.055 Uiso 1 1 calc R U . . .
C3 C 0.2705(6) 0.5064(5) 0.4523(5) 0.0382(15) Uani 0.6427 1 d . . P A 1
C3A C 0.2619(12) 0.5533(8) 0.5086(10) 0.0382(15) Uani 0.3573 1 d . . P B 2

loop_
_atom_site_aniso_label
_atom_site_aniso_U_11
_atom_site_aniso_U_22
_atom_site_aniso_U_33
_atom_site_aniso_U_23
_atom_site_aniso_U_13
_atom_site_aniso_U_12
Ir1 0.01657(7) 0.01472(7) 0.01770(7) -0.00003(5) -0.00520(5) -0.00058(5)
Ru1 0.01359(13) 0.01339(12) 0.01183(13) -0.00252(10) -0.00305(11) -0.00010(11)
Cl1 0.0692(10) 0.0672(9) 0.0496(8) -0.0040(7) -0.0238(7) -0.0037(8)
Cl2 0.0683(9) 0.0450(7) 0.0537(8) -0.0002(6) -0.0143(7) -0.0072(7)
S1 0.0288(5) 0.0440(6) 0.0341(6) -0.0205(5) -0.0069(5) 0.0035(5)
S2 0.0325(5) 0.0328(5) 0.0184(5) -0.0043(4) -0.0112(4) 0.0000(4)
P1 0.0150(4) 0.0173(4) 0.0145(4) -0.0020(3) -0.0029(3) -0.0019(4)
P2 0.0155(4) 0.0155(4) 0.0205(5) -0.0026(3) -0.0053(4) 0.0017(4)
F1 0.076(2) 0.0590(18) 0.0414(17) -0.0295(15) -0.0135(16) 0.0021(17)
F2 0.093(3) 0.0369(15) 0.062(2) 0.0069(15) -0.013(2) -0.0130(17)
F3 0.0482(18) 0.070(2) 0.058(2) -0.0093(16) -0.0297(16) -0.0052(16)
F4 0.0421(15) 0.0393(14) 0.0568(18) -0.0161(13) -0.0274(14) -0.0008(12)
F5 0.066(2) 0.0425(15) 0.0497(18) -0.0030(13) -0.0304(16) 0.0177(14)
F6 0.0344(14) 0.0650(18) 0.0364(15) -0.0227(14) -0.0031(12) -0.0007(14)
O1 0.041(2) 0.076(2) 0.045(2) -0.0201(19) -0.0200(17) 0.0191(19)
O2 0.047(2) 0.0336(17) 0.059(2) -0.0050(16) -0.0008(18) -0.0029(16)
O3 0.049(2) 0.083(3) 0.0334(19) -0.0350(19) -0.0037(16) 0.012(2)
O4 0.0319(16) 0.0556(19) 0.0250(16) -0.0070(14) -0.0083(13) 0.0010(15)
O5 0.066(2) 0.0331(15) 0.0270(17) -0.0010(13) -0.0222(16) 0.0004(16)
O6 0.0337(17) 0.0523(18) 0.0296(17) -0.0113(14) -0.0144(14) -0.0019(15)
N1 0.0154(14) 0.0156(13) 0.0158(14) -0.0025(11) -0.0064(12) 0.0014(12)
N2 0.0156(14) 0.0165(13) 0.0160(15) -0.0032(11) -0.0044(12) 0.0015(12)
N3 0.0167(14) 0.0200(14) 0.0155(15) -0.0046(12) -0.0028(12) -0.0019(12)
N4 0.0152(14) 0.0185(14) 0.0157(15) -0.0019(11) -0.0046(12) -0.0016(12)
C1 0.038(3) 0.028(2) 0.053(3) 0.019(2) -0.021(2) -0.002(2)
C2 0.039(3) 0.036(2) 0.045(3) 0.020(2) -0.016(2) -0.015(2)
C5 0.0115(16) 0.0248(17) 0.0176(18) -0.0041(14) -0.0024(14) -0.0032(15)
C6 0.0177(18) 0.0273(19) 0.027(2) -0.0059(16) -0.0060(16) -0.0008(16)
C7 0.025(2) 0.033(2) 0.041(3) -0.0139(19) -0.0118(19) 0.0092(18)
C8 0.023(2) 0.048(3) 0.041(3) -0.025(2) -0.0045(19) 0.009(2)
C9 0.027(2) 0.053(3) 0.020(2) -0.0123(19) 0.0005(17) -0.002(2)
C10 0.0227(19) 0.035(2) 0.0202(19) -0.0041(16) -0.0046(16) -0.0037(17)
C11 0.0174(17) 0.0185(16) 0.0191(18) 0.0011(14) -0.0033(14) -0.0062(15)
C12 0.028(2) 0.0240(18) 0.025(2) -0.0032(15) -0.0113(17) -0.0020(17)
C13 0.038(2) 0.034(2) 0.036(2) -0.0045(19) -0.021(2) -0.005(2)
C14 0.047(3) 0.034(2) 0.039(3) -0.0085(19) -0.022(2) -0.011(2)
C15 0.043(3) 0.0241(19) 0.040(3) -0.0134(18) -0.019(2) -0.0006(19)
C16 0.027(2) 0.0245(18) 0.030(2) -0.0065(16) -0.0118(18) -0.0004(17)
C17 0.0161(17) 0.0254(18) 0.031(2) -0.0096(16) -0.0109(16) 0.0059(15)
C18 0.038(3) 0.040(3) 0.044(3) 0.005(2) 0.012(2) 0.015(2)
C19 0.037(3) 0.055(3) 0.041(3) -0.002(2) 0.009(2) 0.009(2)
C20 0.021(2) 0.045(3) 0.054(3) -0.031(2) -0.009(2) 0.006(2)
C21 0.045(3) 0.032(2) 0.061(4) -0.016(2) -0.004(3) 0.016(2)
C22 0.034(2) 0.026(2) 0.042(3) -0.0059(18) -0.005(2) 0.0079(19)
C23 0.0249(19) 0.0155(16) 0.027(2) -0.0009(14) -0.0152(16) 0.0033(15)
C24 0.027(2) 0.0234(18) 0.036(2) -0.0003(17) -0.0097(18) -0.0021(17)
C25 0.032(2) 0.027(2) 0.045(3) -0.0005(19) -0.019(2) -0.0063(18)
C26 0.048(3) 0.0202(18) 0.046(3) -0.0005(18) -0.034(2) -0.0018(19)
C27 0.042(2) 0.0252(19) 0.028(2) -0.0016(16) -0.019(2) -0.0002(19)
C28 0.027(2) 0.0225(18) 0.028(2) -0.0010(16) -0.0135(17) 0.0012(17)
C29 0.0186(17) 0.0211(16) 0.0153(17) -0.0029(13) -0.0043(14) 0.0009(15)
C30 0.0256(19) 0.0245(18) 0.0161(18) -0.0061(14) -0.0039(16) 0.0043(16)
C31 0.034(2) 0.0227(18) 0.022(2) -0.0087(15) -0.0111(17) 0.0005(17)
C32 0.0255(19) 0.0198(17) 0.024(2) -0.0038(15) -0.0093(16) -0.0033(16)
C33 0.0172(17) 0.0158(15) 0.0168(17) -0.0030(13) -0.0075(14) 0.0041(14)
C34 0.0182(17) 0.0246(17) 0.0148(17) -0.0049(14) -0.0030(14) 0.0008(15)
C35 0.0201(18) 0.0274(19) 0.0191(19) -0.0007(15) -0.0032(15) -0.0021(16)
C36 0.0238(19) 0.0240(18) 0.027(2) 0.0028(16) -0.0053(17) -0.0072(17)
C37 0.0227(19) 0.0218(17) 0.025(2) -0.0045(15) -0.0077(16) -0.0033(16)
C38 0.0158(16) 0.0167(15) 0.0180(18) -0.0032(13) -0.0057(14) 0.0014(14)
C39 0.0248(19) 0.0220(17) 0.0218(19) -0.0073(15) -0.0048(16) 0.0029(16)
C40 0.039(2) 0.029(2) 0.030(2) -0.0166(17) -0.0059(19) -0.0001(19)
C41 0.041(2) 0.035(2) 0.023(2) -0.0103(17) -0.0131(19) -0.004(2)
C42 0.031(2) 0.033(2) 0.0192(19) -0.0078(16) -0.0097(17) -0.0030(18)
C43 0.0151(16) 0.0220(17) 0.0161(17) -0.0025(14) -0.0024(14) -0.0049(15)
C44 0.0211(18) 0.0202(17) 0.0218(19) -0.0042(14) -0.0097(15) -0.0007(15)
C45 0.0231(19) 0.0203(17) 0.028(2) -0.0037(15) -0.0094(16) 0.0026(16)
C46 0.0237(19) 0.0277(19) 0.023(2) 0.0028(16) -0.0091(16) 0.0028(17)
C47 0.0232(19) 0.037(2) 0.0143(18) -0.0041(16) -0.0077(15) 0.0015(17)
C48 0.0164(17) 0.0217(16) 0.0138(17) -0.0008(13) -0.0023(14) -0.0036(14)
C49 0.045(3) 0.037(2) 0.029(2) -0.0039(19) -0.011(2) -0.003(2)
C50 0.027(2) 0.037(2) 0.028(2) -0.0044(18) -0.0105(18) 0.0007(19)
C51 0.040(3) 0.035(2) 0.062(4) 0.003(2) -0.021(3) -0.004(2)
C3 0.051(4) 0.021(3) 0.037(4) 0.013(2) -0.017(3) -0.008(3)
C3A 0.051(4) 0.021(3) 0.037(4) 0.013(2) -0.017(3) -0.008(3)

loop_
_atom_type_symbol
_atom_type_description
_atom_type_scat_dispersion_real
_atom_type_scat_dispersion_imag
_atom_type_scat_source
C C 0.0033 0.0016 'International Tables Vol C Tables 4.2.6.8 and 6.1.1.4'
H H 0.0000 0.0000 'International Tables Vol C Tables 4.2.6.8 and 6.1.1.4'
N N 0.0061 0.0033 'International Tables Vol C Tables 4.2.6.8 and 6.1.1.4'
O O 0.0106 0.0060 'International Tables Vol C Tables 4.2.6.8 and 6.1.1.4'
F F 0.0171 0.0103 'International Tables Vol C Tables 4.2.6.8 and 6.1.1.4'
P P 0.1023 0.0942 'International Tables Vol C Tables 4.2.6.8 and 6.1.1.4'
S S 0.1246 0.1234 'International Tables Vol C Tables 4.2.6.8 and 6.1.1.4'
Ru Ru -1.2594 0.8363 'International Tables Vol C Tables 4.2.6.8 and 6.1.1.4'
Ir Ir -1.4442 7.9887 'International Tables Vol C Tables 4.2.6.8 and 6.1.1.4'
Cl Cl 0.1484 0.1585 'International Tables Vol C Tables 4.2.6.8 and 6.1.1.4'

loop_
_geom_angle_atom_site_label_1
_geom_angle_atom_site_label_2
_geom_angle_atom_site_label_3
_geom_angle
_geom_angle_site_symmetry_1
_geom_angle_site_symmetry_3
_geom_angle_publ_flag
P1 Ir1 Ru1 54.74(2) . . ?
P1 Ir1 P2 109.06(3) . . ?
P2 Ir1 Ru1 54.37(2) . . ?
C1 Ir1 Ru1 146.60(12) . . ?
C1 Ir1 P1 158.66(12) . . ?
C1 Ir1 P2 92.28(12) . . ?
C1 Ir1 C2 67.03(17) . . ?
C2 Ir1 Ru1 146.37(12) . . ?
C2 Ir1 P1 91.63(13) . . ?
C2 Ir1 P2 159.10(13) . . ?
C3 Ir1 Ru1 163.1(2) . . ?
C3 Ir1 P1 124.0(2) . . ?
C3 Ir1 P2 124.3(2) . . ?
C3 Ir1 C1 36.4(2) . . ?
C3 Ir1 C2 37.8(2) . . ?
P1 Ru1 Ir1 50.51(2) . . ?
P2 Ru1 Ir1 50.72(2) . . ?
P2 Ru1 P1 101.19(3) . . ?
N1 Ru1 Ir1 93.86(7) . . ?
N1 Ru1 P1 100.44(8) . . ?
N1 Ru1 P2 86.74(8) . . ?
N1 Ru1 N2 78.03(11) . . ?
N1 Ru1 N3 167.94(11) . . ?
N1 Ru1 N4 92.20(11) . . ?
N2 Ru1 Ir1 141.18(8) . . ?
N2 Ru1 P1 167.98(8) . . ?
N2 Ru1 P2 90.66(8) . . ?
N3 Ru1 Ir1 98.15(8) . . ?
N3 Ru1 P1 86.45(8) . . ?
N3 Ru1 P2 101.74(9) . . ?
N3 Ru1 N2 93.17(11) . . ?
N3 Ru1 N4 78.01(11) . . ?
N4 Ru1 Ir1 138.80(8) . . ?
N4 Ru1 P1 88.32(8) . . ?
N4 Ru1 P2 170.47(8) . . ?
N4 Ru1 N2 79.86(11) . . ?
O1 S1 O2 114.5(2) . . ?
O1 S1 C49 104.1(2) . . ?
O2 S1 C49 100.9(2) . . ?
O3 S1 O1 116.1(2) . . ?
O3 S1 O2 114.9(2) . . ?
O3 S1 C49 103.6(2) . . ?
O4 S2 O5 115.4(2) . . ?
O4 S2 O6 115.16(18) . . ?
O4 S2 C50 103.02(19) . . ?
O5 S2 O6 114.47(19) . . ?
O5 S2 C50 103.00(19) . . ?
O6 S2 C50 103.27(19) . . ?
Ir1 P1 Ru1 74.75(3) . . ?
C5 P1 Ir1 124.21(12) . . ?
C5 P1 Ru1 116.96(11) . . ?
C5 P1 C11 104.97(16) . . ?
C11 P1 Ir1 116.41(12) . . ?
C11 P1 Ru1 118.06(12) . . ?
Ir1 P2 Ru1 74.90(3) . . ?
C17 P2 Ir1 123.90(12) . . ?
C17 P2 Ru1 121.03(13) . . ?
C17 P2 C23 102.13(17) . . ?
C23 P2 Ir1 117.17(13) . . ?
C23 P2 Ru1 117.44(12) . . ?
C29 N1 Ru1 127.1(2) . . ?
C29 N1 C33 117.8(3) . . ?
C33 N1 Ru1 115.1(2) . . ?
C34 N2 Ru1 125.1(2) . . ?
C34 N2 C38 119.1(3) . . ?
C38 N2 Ru1 114.9(2) . . ?
C39 N3 Ru1 127.4(3) . . ?
C39 N3 C43 117.6(3) . . ?
C43 N3 Ru1 115.0(2) . . ?
C44 N4 Ru1 125.3(2) . . ?
C44 N4 C48 119.0(3) . . ?
C48 N4 Ru1 115.5(2) . . ?
C3 C1 Ir1 69.5(3) . . ?
C3 C2 Ir1 68.6(3) . . ?
C6 C5 P1 121.2(3) . . ?
C10 C5 P1 120.3(3) . . ?
C10 C5 C6 118.6(4) . . ?
C5 C6 H6 119.5 . . ?
C7 C6 C5 120.9(4) . . ?
C7 C6 H6 119.5 . . ?
C6 C7 H7 119.8 . . ?
C6 C7 C8 120.5(4) . . ?
C8 C7 H7 119.8 . . ?
C7 C8 H8 120.3 . . ?
C7 C8 C9 119.4(4) . . ?
C9 C8 H8 120.3 . . ?
C8 C9 H9 119.8 . . ?
C8 C9 C10 120.3(4) . . ?
C10 C9 H9 119.8 . . ?
C5 C10 C9 120.3(4) . . ?
C5 C10 H10 119.8 . . ?
C9 C10 H10 119.8 . . ?
C12 C11 P1 123.6(3) . . ?
C12 C11 C16 118.8(3) . . ?
C16 C11 P1 117.6(3) . . ?
C11 C12 H12 119.6 . . ?
C11 C12 C13 120.8(4) . . ?
C13 C12 H12 119.6 . . ?
C12 C13 H13 120.1 . . ?
C14 C13 C12 119.7(4) . . ?
C14 C13 H13 120.1 . . ?
C13 C14 H14 119.8 . . ?
C13 C14 C15 120.4(4) . . ?
C15 C14 H14 119.8 . . ?
C14 C15 H15 120.3 . . ?
C16 C15 C14 119.5(4) . . ?
C16 C15 H15 120.3 . . ?
C11 C16 H16 119.6 . . ?
C15 C16 C11 120.7(4) . . ?
C15 C16 H16 119.6 . . ?
C18 C17 P2 121.8(3) . . ?
C22 C17 P2 120.5(3) . . ?
C22 C17 C18 117.6(4) . . ?
C17 C18 H18 119.4 . . ?
C19 C18 C17 121.2(4) . . ?
C19 C18 H18 119.4 . . ?
C18 C19 H19 119.8 . . ?
C20 C19 C18 120.5(5) . . ?
C20 C19 H19 119.8 . . ?
C19 C20 H20 120.3 . . ?
C19 C20 C21 119.4(4) . . ?
C21 C20 H20 120.3 . . ?
C20 C21 H21 119.6 . . ?
C20 C21 C22 120.7(4) . . ?
C22 C21 H21 119.6 . . ?
C17 C22 C21 120.6(4) . . ?
C17 C22 H22 119.7 . . ?
C21 C22 H22 119.7 . . ?
C24 C23 P2 122.4(3) . . ?
C28 C23 P2 118.6(3) . . ?
C28 C23 C24 119.1(4) . . ?
C23 C24 H24 119.8 . . ?
C25 C24 C23 120.4(4) . . ?
C25 C24 H24 119.8 . . ?
C24 C25 H25 120.1 . . ?
C26 C25 C24 119.8(4) . . ?
C26 C25 H25 120.1 . . ?
C25 C26 H26 119.8 . . ?
C25 C26 C27 120.3(4) . . ?
C27 C26 H26 119.8 . . ?
C26 C27 H27 120.3 . . ?
C28 C27 C26 119.4(4) . . ?
C28 C27 H27 120.3 . . ?
C23 C28 C27 120.9(4) . . ?
C23 C28 H28 119.5 . . ?
C27 C28 H28 119.5 . . ?
N1 C29 H29 118.4 . . ?
N1 C29 C30 123.3(3) . . ?
C30 C29 H29 118.4 . . ?
C29 C30 H30 120.6 . . ?
C29 C30 C31 118.8(3) . . ?
C31 C30 H30 120.6 . . ?
C30 C31 H31 120.5 . . ?
C32 C31 C30 119.1(3) . . ?
C32 C31 H31 120.5 . . ?
C31 C32 H32 120.2 . . ?
C31 C32 C33 119.5(3) . . ?
C33 C32 H32 120.2 . . ?
N1 C33 C32 121.5(3) . . ?
N1 C33 C38 116.2(3) . . ?
C32 C33 C38 122.3(3) . . ?
N2 C34 H34 119.0 . . ?
N2 C34 C35 122.1(3) . . ?
C35 C34 H34 119.0 . . ?
C34 C35 H35 120.5 . . ?
C34 C35 C36 118.9(4) . . ?
C36 C35 H35 120.5 . . ?
C35 C36 H36 120.3 . . ?
C37 C36 C35 119.4(3) . . ?
C37 C36 H36 120.3 . . ?
C36 C37 H37 120.3 . . ?
C36 C37 C38 119.4(3) . . ?
C38 C37 H37 120.3 . . ?
N2 C38 C33 115.0(3) . . ?
N2 C38 C37 121.0(3) . . ?
C37 C38 C33 123.9(3) . . ?
N3 C39 H39 118.8 . . ?
N3 C39 C40 122.5(4) . . ?
C40 C39 H39 118.8 . . ?
C39 C40 H40 120.2 . . ?
C41 C40 C39 119.6(4) . . ?
C41 C40 H40 120.2 . . ?
C40 C41 H41 120.3 . . ?
C40 C41 C42 119.3(4) . . ?
C42 C41 H41 120.3 . . ?
C41 C42 H42 120.4 . . ?
C41 C42 C43 119.3(4) . . ?
C43 C42 H42 120.4 . . ?
N3 C43 C42 121.7(3) . . ?
N3 C43 C48 116.2(3) . . ?
C42 C43 C48 122.1(3) . . ?
N4 C44 H44 118.7 . . ?
N4 C44 C45 122.6(3) . . ?
C45 C44 H44 118.7 . . ?
C44 C45 H45 120.5 . . ?
C46 C45 C44 118.9(4) . . ?
C46 C45 H45 120.5 . . ?
C45 C46 H46 120.2 . . ?
C45 C46 C47 119.6(4) . . ?
C47 C46 H46 120.2 . . ?
C46 C47 H47 120.4 . . ?
C46 C47 C48 119.3(3) . . ?
C48 C47 H47 120.4 . . ?
N4 C48 C43 115.3(3) . . ?
N4 C48 C47 120.6(3) . . ?
C47 C48 C43 124.0(3) . . ?
F1 C49 S1 112.4(3) . . ?
F1 C49 F2 106.3(4) . . ?
F1 C49 F3 109.1(4) . . ?
F2 C49 S1 112.0(3) . . ?
F3 C49 S1 111.1(3) . . ?
F3 C49 F2 105.6(4) . . ?
F4 C50 S2 112.1(3) . . ?
F5 C50 S2 110.7(3) . . ?
F5 C50 F4 107.4(3) . . ?
F6 C50 S2 111.7(3) . . ?
F6 C50 F4 106.8(4) . . ?
F6 C50 F5 107.9(4) . . ?
Cl1 C51 Cl2 111.2(3) . . ?
Cl1 C51 H51A 109.4 . . ?
Cl1 C51 H51B 109.4 . . ?
Cl2 C51 H51A 109.4 . . ?
Cl2 C51 H51B 109.4 . . ?
H51A C51 H51B 108.0 . . ?
C1 C3 Ir1 74.1(4) . . ?
C1 C3 C2 123.2(7) . . ?
C2 C3 Ir1 73.7(3) . . ?

loop_
_geom_bond_atom_site_label_1
_geom_bond_atom_site_label_2
_geom_bond_distance
_geom_bond_site_symmetry_2
_geom_bond_publ_flag
Ir1 Ru1 2.7776(3) . ?
Ir1 P1 2.2218(9) . ?
Ir1 P2 2.2271(9) . ?
Ir1 C1 2.199(4) . ?
Ir1 C2 2.208(4) . ?
Ir1 C3 2.142(6) . ?
Ru1 P1 2.3508(9) . ?
Ru1 P2 2.3384(9) . ?
Ru1 N1 2.088(3) . ?
Ru1 N2 2.120(3) . ?
Ru1 N3 2.094(3) . ?
Ru1 N4 2.113(3) . ?
Cl1 C51 1.765(5) . ?
Cl2 C51 1.765(6) . ?
S1 O1 1.438(4) . ?
S1 O2 1.440(4) . ?
S1 O3 1.428(4) . ?
S1 C49 1.807(5) . ?
S2 O4 1.433(3) . ?
S2 O5 1.440(3) . ?
S2 O6 1.446(3) . ?
S2 C50 1.837(5) . ?
P1 C5 1.822(4) . ?
P1 C11 1.826(4) . ?
P2 C17 1.823(4) . ?
P2 C23 1.829(4) . ?
F1 C49 1.327(6) . ?
F2 C49 1.350(5) . ?
F3 C49 1.330(6) . ?
F4 C50 1.334(5) . ?
F5 C50 1.327(5) . ?
F6 C50 1.323(5) . ?
N1 C29 1.346(5) . ?
N1 C33 1.364(4) . ?
N2 C34 1.348(5) . ?
N2 C38 1.353(4) . ?
N3 C39 1.348(5) . ?
N3 C43 1.369(5) . ?
N4 C44 1.347(5) . ?
N4 C48 1.352(4) . ?
C1 C3 1.357(9) . ?
C2 C3 1.409(9) . ?
C5 C6 1.404(5) . ?
C5 C10 1.392(5) . ?
C6 H6 0.9500 . ?
C6 C7 1.376(6) . ?
C7 H7 0.9500 . ?
C7 C8 1.386(7) . ?
C8 H8 0.9500 . ?
C8 C9 1.392(7) . ?
C9 H9 0.9500 . ?
C9 C10 1.394(6) . ?
C10 H10 0.9500 . ?
C11 C12 1.392(5) . ?
C11 C16 1.399(5) . ?
C12 H12 0.9500 . ?
C12 C13 1.394(5) . ?
C13 H13 0.9500 . ?
C13 C14 1.380(7) . ?
C14 H14 0.9500 . ?
C14 C15 1.400(6) . ?
C15 H15 0.9500 . ?
C15 C16 1.388(5) . ?
C16 H16 0.9500 . ?
C17 C18 1.391(6) . ?
C17 C22 1.382(5) . ?
C18 H18 0.9500 . ?
C18 C19 1.384(7) . ?
C19 H19 0.9500 . ?
C19 C20 1.357(7) . ?
C20 H20 0.9500 . ?
C20 C21 1.372(7) . ?
C21 H21 0.9500 . ?
C21 C22 1.389(7) . ?
C22 H22 0.9500 . ?
C23 C24 1.394(5) . ?
C23 C28 1.388(6) . ?
C24 H24 0.9500 . ?
C24 C25 1.394(6) . ?
C25 H25 0.9500 . ?
C25 C26 1.381(7) . ?
C26 H26 0.9500 . ?
C26 C27 1.393(6) . ?
C27 H27 0.9500 . ?
C27 C28 1.389(5) . ?
C28 H28 0.9500 . ?
C29 H29 0.9500 . ?
C29 C30 1.381(5) . ?
C30 H30 0.9500 . ?
C30 C31 1.384(5) . ?
C31 H31 0.9500 . ?
C31 C32 1.380(5) . ?
C32 H32 0.9500 . ?
C32 C33 1.395(5) . ?
C33 C38 1.468(5) . ?
C34 H34 0.9500 . ?
C34 C35 1.372(5) . ?
C35 H35 0.9500 . ?
C35 C36 1.381(5) . ?
C36 H36 0.9500 . ?
C36 C37 1.378(6) . ?
C37 H37 0.9500 . ?
C37 C38 1.383(5) . ?
C39 H39 0.9500 . ?
C39 C40 1.382(5) . ?
C40 H40 0.9500 . ?
C40 C41 1.368(6) . ?
C41 H41 0.9500 . ?
C41 C42 1.377(6) . ?
C42 H42 0.9500 . ?
C42 C43 1.388(5) . ?
C43 C48 1.466(5) . ?
C44 H44 0.9500 . ?
C44 C45 1.377(5) . ?
C45 H45 0.9500 . ?
C45 C46 1.369(5) . ?
C46 H46 0.9500 . ?
C46 C47 1.386(6) . ?
C47 H47 0.9500 . ?
C47 C48 1.399(5) . ?
C51 H51A 0.9900 . ?
C51 H51B 0.9900 . ?

loop_
_geom_torsion_atom_site_label_1
_geom_torsion_atom_site_label_2
_geom_torsion_atom_site_label_3
_geom_torsion_atom_site_label_4
_geom_torsion
_geom_torsion_site_symmetry_1
_geom_torsion_site_symmetry_2
_geom_torsion_site_symmetry_3
_geom_torsion_site_symmetry_4
_geom_torsion_publ_flag
Ir1 P1 C5 C6 -153.4(2) . . . . ?
Ir1 P1 C5 C10 24.8(3) . . . . ?
Ir1 P1 C11 C12 -169.6(3) . . . . ?
Ir1 P1 C11 C16 10.3(3) . . . . ?
Ir1 P2 C17 C18 -137.6(4) . . . . ?
Ir1 P2 C17 C22 45.9(4) . . . . ?
Ir1 P2 C23 C24 -174.7(3) . . . . ?
Ir1 P2 C23 C28 5.2(3) . . . . ?
Ir1 C1 C3 C2 -57.6(5) . . . . ?
Ir1 C2 C3 C1 57.8(5) . . . . ?
Ru1 P1 C5 C6 -64.0(3) . . . . ?
Ru1 P1 C5 C10 114.2(3) . . . . ?
Ru1 P1 C11 C12 104.3(3) . . . . ?
Ru1 P1 C11 C16 -75.8(3) . . . . ?
Ru1 P2 C17 C18 -45.4(4) . . . . ?
Ru1 P2 C17 C22 138.1(3) . . . . ?
Ru1 P2 C23 C24 98.9(3) . . . . ?
Ru1 P2 C23 C28 -81.2(3) . . . . ?
Ru1 N1 C29 C30 -179.2(3) . . . . ?
Ru1 N1 C33 C32 177.2(3) . . . . ?
Ru1 N1 C33 C38 -3.9(4) . . . . ?
Ru1 N2 C34 C35 -168.2(3) . . . . ?
Ru1 N2 C38 C33 -10.0(4) . . . . ?
Ru1 N2 C38 C37 167.2(3) . . . . ?
Ru1 N3 C39 C40 179.7(3) . . . . ?
Ru1 N3 C43 C42 179.7(3) . . . . ?
Ru1 N3 C43 C48 -2.5(4) . . . . ?
Ru1 N4 C44 C45 -176.7(3) . . . . ?
Ru1 N4 C48 C43 0.9(4) . . . . ?
Ru1 N4 C48 C47 178.7(3) . . . . ?
P1 C5 C6 C7 178.5(3) . . . . ?
P1 C5 C10 C9 -179.2(3) . . . . ?
P1 C11 C12 C13 -178.6(3) . . . . ?
P1 C11 C16 C15 178.5(3) . . . . ?
P2 C17 C18 C19 -176.2(4) . . . . ?
P2 C17 C22 C21 175.4(4) . . . . ?
P2 C23 C24 C25 179.2(3) . . . . ?
P2 C23 C28 C27 179.9(3) . . . . ?
O1 S1 C49 F1 -55.2(4) . . . . ?
O1 S1 C49 F2 64.4(4) . . . . ?
O1 S1 C49 F3 -177.8(3) . . . . ?
O2 S1 C49 F1 63.7(4) . . . . ?
O2 S1 C49 F2 -176.7(4) . . . . ?
O2 S1 C49 F3 -58.9(4) . . . . ?
O3 S1 C49 F1 -177.1(3) . . . . ?
O3 S1 C49 F2 -57.5(4) . . . . ?
O3 S1 C49 F3 60.3(4) . . . . ?
O4 S2 C50 F4 -52.7(3) . . . . ?
O4 S2 C50 F5 67.2(3) . . . . ?
O4 S2 C50 F6 -172.5(3) . . . . ?
O5 S2 C50 F4 67.7(3) . . . . ?
O5 S2 C50 F5 -172.4(3) . . . . ?
O5 S2 C50 F6 -52.2(3) . . . . ?
O6 S2 C50 F4 -172.9(3) . . . . ?
O6 S2 C50 F5 -53.0(3) . . . . ?
O6 S2 C50 F6 67.3(3) . . . . ?
N1 C29 C30 C31 2.2(6) . . . . ?
N1 C33 C38 N2 9.3(4) . . . . ?
N1 C33 C38 C37 -167.8(3) . . . . ?
N2 C34 C35 C36 2.3(6) . . . . ?
N3 C39 C40 C41 0.9(6) . . . . ?
N3 C43 C48 N4 1.1(4) . . . . ?
N3 C43 C48 C47 -176.7(3) . . . . ?
N4 C44 C45 C46 -1.3(6) . . . . ?
C5 P1 C11 C12 -28.1(3) . . . . ?
C5 P1 C11 C16 151.8(3) . . . . ?
C5 C6 C7 C8 0.0(6) . . . . ?
C6 C5 C10 C9 -0.9(5) . . . . ?
C6 C7 C8 C9 0.5(6) . . . . ?
C7 C8 C9 C10 -1.2(6) . . . . ?
C8 C9 C10 C5 1.5(6) . . . . ?
C10 C5 C6 C7 0.2(5) . . . . ?
C11 P1 C5 C6 69.0(3) . . . . ?
C11 P1 C5 C10 -112.8(3) . . . . ?
C11 C12 C13 C14 -0.8(6) . . . . ?
C12 C11 C16 C15 -1.6(6) . . . . ?
C12 C13 C14 C15 0.2(7) . . . . ?
C13 C14 C15 C16 -0.3(7) . . . . ?
C14 C15 C16 C11 1.0(6) . . . . ?
C16 C11 C12 C13 1.5(6) . . . . ?
C17 P2 C23 C24 -36.0(3) . . . . ?
C17 P2 C23 C28 143.9(3) . . . . ?
C17 C18 C19 C20 0.8(9) . . . . ?
C18 C17 C22 C21 -1.3(7) . . . . ?
C18 C19 C20 C21 -1.1(8) . . . . ?
C19 C20 C21 C22 0.2(8) . . . . ?
C20 C21 C22 C17 1.1(8) . . . . ?
C22 C17 C18 C19 0.4(8) . . . . ?
C23 P2 C17 C18 87.4(4) . . . . ?
C23 P2 C17 C22 -89.1(3) . . . . ?
C23 C24 C25 C26 0.5(6) . . . . ?
C24 C23 C28 C27 -0.2(5) . . . . ?
C24 C25 C26 C27 0.7(6) . . . . ?
C25 C26 C27 C28 -1.6(6) . . . . ?
C26 C27 C28 C23 1.3(6) . . . . ?
C28 C23 C24 C25 -0.7(6) . . . . ?
C29 N1 C33 C32 -1.9(5) . . . . ?
C29 N1 C33 C38 177.0(3) . . . . ?
C29 C30 C31 C32 -2.0(6) . . . . ?
C30 C31 C32 C33 0.1(6) . . . . ?
C31 C32 C33 N1 2.0(5) . . . . ?
C31 C32 C33 C38 -176.9(3) . . . . ?
C32 C33 C38 N2 -171.9(3) . . . . ?
C32 C33 C38 C37 11.1(5) . . . . ?
C33 N1 C29 C30 -0.2(5) . . . . ?
C34 N2 C38 C33 -179.6(3) . . . . ?
C34 N2 C38 C37 -2.4(5) . . . . ?
C34 C35 C36 C37 -2.8(6) . . . . ?
C35 C36 C37 C38 0.7(6) . . . . ?
C36 C37 C38 N2 1.9(5) . . . . ?
C36 C37 C38 C33 178.8(3) . . . . ?
C38 N2 C34 C35 0.3(5) . . . . ?
C39 N3 C43 C42 0.6(5) . . . . ?
C39 N3 C43 C48 178.4(3) . . . . ?
C39 C40 C41 C42 0.3(6) . . . . ?
C40 C41 C42 C43 -1.0(6) . . . . ?
C41 C42 C43 N3 0.5(6) . . . . ?
C41 C42 C43 C48 -177.2(4) . . . . ?
C42 C43 C48 N4 178.9(3) . . . . ?
C42 C43 C48 C47 1.2(5) . . . . ?
C43 N3 C39 C40 -1.3(5) . . . . ?
C44 N4 C48 C43 -175.3(3) . . . . ?
C44 N4 C48 C47 2.5(5) . . . . ?
C44 C45 C46 C47 1.7(6) . . . . ?
C45 C46 C47 C48 -0.2(6) . . . . ?
C46 C47 C48 N4 -2.0(5) . . . . ?
C46 C47 C48 C43 175.6(3) . . . . ?
C48 N4 C44 C45 -0.9(5) . . . . ?
